data_4121673
loop_
_publ_author_name
'Lipke, Mark C.'
'Neumeyer, Felix'
'Tilley, T. Don'

_publ_section_title
;
 Interconversion of \h(3)-H2SiRR' \s-Complexes and 16-Electron Silylene
 Complexes via Reversible H-H or C-H Elimination.
;
_journal_issue 16
_journal_name_full 'Journal of the American Chemical Society'
_journal_page_first 6092
_journal_page_last 6102
_journal_paper_doi 10.1021/ja501803w
_journal_volume 136
_journal_year 2014
_chemical_formula_moiety 'C69 H67 B Ge N P3 Ru'
_chemical_formula_sum 'C69 H67 B Ge N P3 Ru'
_chemical_formula_weight 1187.64
_chemical_name_systematic
; 
 ? 
;
_space_group_IT_number 2
_symmetry_cell_setting triclinic
_symmetry_space_group_name_Hall '-P 1'
_symmetry_space_group_name_H-M 'P -1'
_atom_sites_solution_hydrogens geom
_atom_sites_solution_primary direct
_atom_sites_solution_secondary difmap
_audit_creation_method SHELXL-97
_cell_angle_alpha 72.644(5)
_cell_angle_beta 88.841(5)
_cell_angle_gamma 65.196(4)
_cell_formula_units_Z 2
_cell_length_a 12.4051(12)
_cell_length_b 13.7162(13)
_cell_length_c 20.534(2)
_cell_measurement_reflns_used 9999
_cell_measurement_temperature 100(2)
_cell_measurement_theta_max 25.387
_cell_measurement_theta_min 2.245
_cell_volume 3004.9(5)
_computing_cell_refinement 'Bruker APEX2 v. 2009.1'
_computing_data_collection 'Bruker APEX2 v. 2009.1'
_computing_data_reduction 'Bruker APEX2 v. 2009.1'
_computing_molecular_graphics ORTEP-32
_computing_publication_material CIFTAB
_computing_structure_refinement 'SHELXL-97 (Sheldrick, 2008)'
_computing_structure_solution 'SHELXS-97 (Sheldrick, 2008)'
_diffrn_ambient_temperature 100(2)
_diffrn_detector_area_resol_mean 8.366
_diffrn_measured_fraction_theta_full 0.996
_diffrn_measured_fraction_theta_max 0.996
_diffrn_measurement_device_type 'Bruker APEX-II CCD'
_diffrn_measurement_method '\f an \w scans'
_diffrn_radiation_monochromator 'QUAZAR multilayer mirrors'
_diffrn_radiation_source 'microfocus sealed tube'
_diffrn_radiation_type MoK\a
_diffrn_radiation_wavelength 0.71073
_diffrn_reflns_av_R_equivalents 0.0400
_diffrn_reflns_av_sigmaI/netI 0.0300
_diffrn_reflns_limit_h_max 14
_diffrn_reflns_limit_h_min -14
_diffrn_reflns_limit_k_max 16
_diffrn_reflns_limit_k_min -16
_diffrn_reflns_limit_l_max 24
_diffrn_reflns_limit_l_min -24
_diffrn_reflns_number 65639
_diffrn_reflns_theta_full 25.40
_diffrn_reflns_theta_max 25.40
_diffrn_reflns_theta_min 1.71
_exptl_absorpt_coefficient_mu 0.872
_exptl_absorpt_correction_T_max 0.9179
_exptl_absorpt_correction_T_min 0.8803
_exptl_absorpt_process_details 'Blessing, 1995'
_exptl_crystal_colour orange
_exptl_crystal_density_diffrn 1.299
_exptl_crystal_density_meas ?
_exptl_crystal_density_method 'not measured'
_exptl_crystal_description block
_exptl_crystal_F_000 1216
_exptl_crystal_size_max 0.15
_exptl_crystal_size_mid 0.15
_exptl_crystal_size_min 0.10
_platon_squeeze_details
;
;
_refine_diff_density_max 0.519
_refine_diff_density_min -0.593
_refine_diff_density_rms 0.057
_refine_ls_extinction_method none
_refine_ls_goodness_of_fit_ref 1.061
_refine_ls_hydrogen_treatment mixed
_refine_ls_matrix_type full
_refine_ls_number_parameters 721
_refine_ls_number_reflns 11021
_refine_ls_number_restraints 0
_refine_ls_restrained_S_all 1.061
_refine_ls_R_factor_all 0.0347
_refine_ls_R_factor_gt 0.0292
_refine_ls_shift/su_max 0.001
_refine_ls_shift/su_mean 0.000
_refine_ls_structure_factor_coef Fsqd
_refine_ls_weighting_details 'calc w=1/[\s^2^(Fo^2^)+(0.0266P)^2^+2.4426P] where P=(Fo^2^+2Fc^2^)/3'
_refine_ls_weighting_scheme calc
_refine_ls_wR_factor_gt 0.0685
_refine_ls_wR_factor_ref 0.0706
_reflns_number_gt 9649
_reflns_number_total 11021
_reflns_threshold_expression >2sigma(I)
_cod_data_source_file ja501803w_si_004.cif
_cod_data_source_block shelxl
_cod_depositor_comments
;Adding full bibliography for 4121672--4121674.cif.

The following automatic conversions were performed:

'_exptl_crystal_density_meas' value 'not measured' was changed to '?'
- the value is perceived as not measured.

Automatic conversion script
Id: cif_fix_values 3008 2015-01-20 13:52:24Z robertas 
;
_cod_original_cell_volume 3004.8(5)
_cod_database_code 4121673

loop_
_symmetry_equiv_pos_as_xyz
'x, y, z'
'-x, -y, -z'

loop_
_atom_site_label
_atom_site_type_symbol
_atom_site_fract_x
_atom_site_fract_y
_atom_site_fract_z
_atom_site_U_iso_or_equiv
_atom_site_adp_type
_atom_site_occupancy
_atom_site_symmetry_multiplicity
_atom_site_calc_flag
_atom_site_refinement_flags
_atom_site_disorder_assembly
_atom_site_disorder_group
N1 N 0.20257(16) 0.37514(15) 0.17033(9) 0.0198(4) Uani 1 1 d . . .
C44 C 0.67834(19) 0.00924(18) 0.25474(11) 0.0184(5) Uani 1 1 d . . .
H44A H 0.7101 -0.0458 0.2292 0.022 Uiso 1 1 calc R . .
H44B H 0.7414 0.0329 0.2614 0.022 Uiso 1 1 calc R . .
C31 C 0.34094(19) 0.21880(18) 0.37035(11) 0.0198(5) Uani 1 1 d . . .
C37 C 0.3433(2) 0.00349(19) 0.39980(11) 0.0201(5) Uani 1 1 d . . .
C46 C 0.26695(19) 0.27772(19) 0.19074(11) 0.0181(5) Uani 1 1 d . A .
C42 C 0.2230(2) 0.0291(2) 0.38726(12) 0.0259(5) Uani 1 1 d . . .
H42 H 0.1745 0.0920 0.3490 0.031 Uiso 1 1 calc R . .
C29 C 0.4762(2) 0.4595(2) 0.18903(12) 0.0268(5) Uani 1 1 d . . .
H29 H 0.4214 0.5330 0.1612 0.032 Uiso 1 1 calc R . .
C30 C 0.4797(2) 0.36451(19) 0.17620(11) 0.0205(5) Uani 1 1 d . . .
H30 H 0.4278 0.3736 0.1392 0.025 Uiso 1 1 calc R . .
C25 C 0.55897(19) 0.25531(18) 0.21730(11) 0.0187(5) Uani 1 1 d . . .
C38 C 0.4122(2) -0.08692(19) 0.45760(11) 0.0227(5) Uani 1 1 d . . .
H38 H 0.4936 -0.1037 0.4678 0.027 Uiso 1 1 calc R . .
C45 C 0.56185(18) 0.03339(18) 0.36945(11) 0.0174(4) Uani 1 1 d . . .
H45A H 0.5852 0.0962 0.3621 0.021 Uiso 1 1 calc R . .
H45B H 0.5743 -0.0060 0.4196 0.021 Uiso 1 1 calc R . .
C54 C 0.2094(2) 0.54646(18) 0.04844(11) 0.0225(5) Uani 1 1 d . . .
C19 C 0.58872(19) 0.15713(18) 0.11304(11) 0.0172(4) Uani 1 1 d . . .
C13 C 0.40075(19) -0.17088(18) 0.26503(11) 0.0196(5) Uani 1 1 d . . .
C20 C 0.7083(2) 0.11165(18) 0.10156(11) 0.0196(5) Uani 1 1 d . . .
H20 H 0.7692 0.0724 0.1396 0.023 Uiso 1 1 calc R . .
C47 C 0.13599(19) 0.48968(18) 0.16323(11) 0.0194(5) Uani 1 1 d . . .
C52 C 0.06044(19) 0.5196(2) 0.21288(11) 0.0230(5) Uani 1 1 d . . .
C39 C 0.3625(2) -0.1526(2) 0.50030(12) 0.0287(6) Uani 1 1 d . . .
H39 H 0.4104 -0.2147 0.5391 0.034 Uiso 1 1 calc R . .
C23 C 0.5322(2) 0.2316(2) -0.01008(11) 0.0261(5) Uani 1 1 d . . .
H23 H 0.4719 0.2741 -0.0484 0.031 Uiso 1 1 calc R . .
C49 C 0.0979(2) 0.68401(19) 0.10933(12) 0.0252(5) Uani 1 1 d . . .
H49 H 0.1088 0.7404 0.0735 0.030 Uiso 1 1 calc R . .
C12 C 0.6613(2) -0.2512(2) 0.20318(12) 0.0249(5) Uani 1 1 d . A .
H12 H 0.6705 -0.3009 0.2485 0.030 Uiso 1 1 calc R . .
C41 C 0.1733(2) -0.0363(2) 0.43017(13) 0.0317(6) Uani 1 1 d . . .
H41 H 0.0912 -0.0184 0.4210 0.038 Uiso 1 1 calc R . .
C35 C 0.3191(2) 0.4081(2) 0.35738(13) 0.0288(5) Uani 1 1 d . . .
H35 H 0.3267 0.4743 0.3311 0.035 Uiso 1 1 calc R . .
C43 C 0.59553(19) -0.14447(18) 0.32590(11) 0.0178(4) Uani 1 1 d . . .
H43A H 0.5570 -0.1626 0.3676 0.021 Uiso 1 1 calc R . .
H43B H 0.6611 -0.2161 0.3240 0.021 Uiso 1 1 calc R . .
C21 C 0.7396(2) 0.12288(19) 0.03532(12) 0.0238(5) Uani 1 1 d . . .
H21 H 0.8214 0.0900 0.0282 0.029 Uiso 1 1 calc R . .
C18 C 0.3590(2) -0.2011(2) 0.32756(13) 0.0303(6) Uani 1 1 d . . .
H18 H 0.3829 -0.1859 0.3657 0.036 Uiso 1 1 calc R . .
C24 C 0.5008(2) 0.21899(19) 0.05635(11) 0.0230(5) Uani 1 1 d . . .
H24 H 0.4190 0.2527 0.0632 0.028 Uiso 1 1 calc R . .
C26 C 0.6377(2) 0.2442(2) 0.26945(11) 0.0226(5) Uani 1 1 d . . .
H26 H 0.6941 0.1710 0.2968 0.027 Uiso 1 1 calc R . .
C33 C 0.2665(2) 0.3046(2) 0.45902(12) 0.0299(6) Uani 1 1 d . . .
H33 H 0.2374 0.3001 0.5024 0.036 Uiso 1 1 calc R . .
C22 C 0.6514(2) 0.1821(2) -0.02030(12) 0.0270(5) Uani 1 1 d . . .
H22 H 0.6725 0.1888 -0.0656 0.032 Uiso 1 1 calc R . .
C27 C 0.6338(2) 0.3403(2) 0.28160(13) 0.0281(5) Uani 1 1 d . . .
H27 H 0.6875 0.3320 0.3173 0.034 Uiso 1 1 calc R . .
C40 C 0.2434(2) -0.1276(2) 0.48642(13) 0.0326(6) Uani 1 1 d . . .
H40 H 0.2098 -0.1730 0.5154 0.039 Uiso 1 1 calc R . .
C32 C 0.2975(2) 0.21458(19) 0.43392(11) 0.0231(5) Uani 1 1 d . . .
H32 H 0.2890 0.1489 0.4603 0.028 Uiso 1 1 calc R . .
C55 C 0.1729(2) 0.4911(2) 0.01328(13) 0.0311(6) Uani 1 1 d . . .
H55 H 0.1180 0.4612 0.0314 0.037 Uiso 1 1 calc R . .
C28 C 0.5523(2) 0.4476(2) 0.24213(13) 0.0294(6) Uani 1 1 d . . .
H28 H 0.5488 0.5126 0.2515 0.035 Uiso 1 1 calc R . .
C48 C 0.15057(19) 0.57217(18) 0.10858(11) 0.0207(5) Uani 1 1 d . . .
C51 C 0.0118(2) 0.6327(2) 0.21102(12) 0.0287(6) Uani 1 1 d . . .
H51 H -0.0359 0.6536 0.2457 0.034 Uiso 1 1 calc R . .
C34 C 0.2778(2) 0.4012(2) 0.42131(13) 0.0320(6) Uani 1 1 d . . .
H34 H 0.2575 0.4625 0.4390 0.038 Uiso 1 1 calc R . .
C50 C 0.0303(2) 0.7157(2) 0.16059(13) 0.0285(5) Uani 1 1 d . . .
C36 C 0.3491(2) 0.31817(19) 0.33211(12) 0.0228(5) Uani 1 1 d . . .
H36 H 0.3757 0.3241 0.2880 0.027 Uiso 1 1 calc R . .
C60 C 0.0262(2) 0.4374(2) 0.26307(12) 0.0288(6) Uani 1 1 d . . .
C15 C 0.2911(2) -0.2501(2) 0.21887(13) 0.0335(6) Uani 1 1 d . . .
H15 H 0.2693 -0.2679 0.1813 0.040 Uiso 1 1 calc R . .
C14 C 0.3663(2) -0.1971(2) 0.21116(12) 0.0286(5) Uani 1 1 d . . .
H114 H 0.3948 -0.1784 0.1681 0.034 Uiso 1 1 calc R . .
C61 C 0.0213(2) 0.4342(3) 0.33111(13) 0.0404(7) Uani 1 1 d . . .
H61 H 0.0449 0.4818 0.3466 0.048 Uiso 1 1 calc R . .
C16 C 0.2476(2) -0.2773(2) 0.28098(13) 0.0298(6) Uani 1 1 d . . .
H16 H 0.1945 -0.3120 0.2861 0.036 Uiso 1 1 calc R . .
C53 C -0.0302(3) 0.8377(2) 0.15881(15) 0.0417(7) Uani 1 1 d . . .
H53A H -0.1146 0.8707 0.1404 0.063 Uiso 1 1 calc R . .
H53B H 0.0092 0.8803 0.1294 0.063 Uiso 1 1 calc R . .
H53C H -0.0244 0.8414 0.2055 0.063 Uiso 1 1 calc R . .
C59 C 0.2922(2) 0.5869(2) 0.02130(13) 0.0329(6) Uani 1 1 d . . .
H59 H 0.3190 0.6243 0.0448 0.040 Uiso 1 1 calc R . .
C65 C -0.0109(2) 0.3676(2) 0.24149(14) 0.0342(6) Uani 1 1 d . . .
H65 H -0.0082 0.3687 0.1950 0.041 Uiso 1 1 calc R . .
C58 C 0.3360(3) 0.5731(2) -0.03967(14) 0.0437(7) Uani 1 1 d . . .
H58 H 0.3929 0.6005 -0.0574 0.052 Uiso 1 1 calc R . .
C17 C 0.2824(2) -0.2534(2) 0.33519(13) 0.0346(6) Uani 1 1 d . . .
H17 H 0.2539 -0.2727 0.3782 0.042 Uiso 1 1 calc R . .
C56 C 0.2160(3) 0.4791(2) -0.04823(14) 0.0459(8) Uani 1 1 d . . .
H56 H 0.1892 0.4425 -0.0724 0.055 Uiso 1 1 calc R . .
C62 C -0.0182(3) 0.3617(3) 0.37695(15) 0.0541(9) Uani 1 1 d . . .
H62 H -0.0203 0.3594 0.4236 0.065 Uiso 1 1 calc R . .
C57 C 0.2977(3) 0.5202(2) -0.07435(15) 0.0480(8) Uani 1 1 d . . .
H57 H 0.3272 0.5117 -0.1163 0.058 Uiso 1 1 calc R . .
C64 C -0.0517(2) 0.2966(3) 0.28731(15) 0.0448(7) Uani 1 1 d . . .
H64 H -0.0779 0.2503 0.2721 0.054 Uiso 1 1 calc R . .
C63 C -0.0539(3) 0.2939(3) 0.35485(16) 0.0536(9) Uani 1 1 d . . .
H63 H -0.0804 0.2446 0.3864 0.064 Uiso 1 1 calc R . .
Ge1A Ge 0.19744(2) 0.08885(2) 0.205178(14) 0.01870(10) Uani 0.8160(10) 1 d P A 1
H1A H 0.124(2) 0.0127(19) 0.2478(11) 0.022 Uiso 1 1 d . B 1
Ge1B Ge 0.2545(2) 0.1014(2) 0.13627(13) 0.0792(9) Uani 0.1840(10) 1 d P A 2
C66 C 0.0882(2) 0.1516(2) 0.11729(14) 0.0341(6) Uani 1 1 d . . .
C68 C 0.0908(3) 0.2598(3) 0.07092(15) 0.0410(7) Uani 1 1 d . A .
H68A H 0.189(3) 0.250(2) 0.0641(14) 0.049 Uiso 1 1 d . . .
H68C H 0.043(3) 0.284(2) 0.0223(16) 0.049 Uiso 1 1 d . . .
H68B H 0.046(3) 0.322(3) 0.0928(15) 0.049 Uiso 1 1 d . . .
C67 C 0.1384(3) 0.0591(3) 0.08300(18) 0.0530(8) Uani 1 1 d . A .
H67A H 0.068(3) 0.091(3) 0.0411(17) 0.064 Uiso 1 1 d . . .
H67B H 0.133(3) -0.018(3) 0.1130(17) 0.064 Uiso 1 1 d . . .
H67C H 0.237(3) 0.034(3) 0.0754(16) 0.064 Uiso 1 1 d . . .
C69 C -0.0388(3) 0.1724(3) 0.13299(18) 0.0530(8) Uani 1 1 d . A .
H69A H -0.0714 0.2347 0.1524 0.080 Uiso 1 1 calc R . .
H69B H -0.0376 0.1036 0.1661 0.080 Uiso 1 1 calc R . .
H69C H -0.0890 0.1924 0.0905 0.080 Uiso 1 1 calc R . .
Ru1 Ru 0.368239(15) 0.115233(14) 0.220890(8) 0.01506(5) Uani 1 1 d . . .
H2A H 0.355(2) 0.1218(18) 0.1441(11) 0.018 Uiso 1 1 d . . .
P3 P 0.40241(5) 0.09432(5) 0.33993(3) 0.01650(12) Uani 1 1 d . A .
P1 P 0.48616(5) -0.08544(5) 0.25068(3) 0.01698(12) Uani 1 1 d . A .
P2 P 0.54988(5) 0.13272(5) 0.20183(3) 0.01626(12) Uani 1 1 d . A .
C7 C 0.57664(19) -0.13786(19) 0.18528(11) 0.0196(5) Uani 1 1 d . . .
C8 C 0.5615(2) -0.0679(2) 0.11808(11) 0.0226(5) Uani 1 1 d . A .
H8 H 0.5010 0.0079 0.1045 0.027 Uiso 1 1 calc R . .
C9 C 0.6346(2) -0.1084(2) 0.07024(12) 0.0280(5) Uani 1 1 d . . .
H9 H 0.6257 -0.0593 0.0248 0.034 Uiso 1 1 calc R A .
C1 C 0.78700(19) -0.13017(18) 0.37607(10) 0.0187(5) Uani 1 1 d . . .
B1 B 0.6532(2) -0.0571(2) 0.33219(12) 0.0180(5) Uani 1 1 d . . .
C6 C 0.8716(2) -0.2287(2) 0.36503(12) 0.0256(5) Uani 1 1 d . . .
H6 H 0.8479 -0.2577 0.3341 0.031 Uiso 1 1 calc R . .
C4 C 1.0259(2) -0.2461(2) 0.44237(12) 0.0299(6) Uani 1 1 d . . .
H4 H 1.1055 -0.2849 0.4648 0.036 Uiso 1 1 calc R . .
C3 C 0.9458(2) -0.1489(2) 0.45425(11) 0.0255(5) Uani 1 1 d . . .
H3 H 0.9705 -0.1202 0.4849 0.031 Uiso 1 1 calc R . .
C2 C 0.8287(2) -0.09232(19) 0.42176(11) 0.0222(5) Uani 1 1 d . . .
H2 H 0.7753 -0.0256 0.4310 0.027 Uiso 1 1 calc R . .
C10 C 0.7196(2) -0.2195(2) 0.08929(13) 0.0312(6) Uani 1 1 d . A .
H10 H 0.7701 -0.2467 0.0571 0.037 Uiso 1 1 calc R . .
C5 C 0.9884(2) -0.2860(2) 0.39718(12) 0.0302(6) Uani 1 1 d . . .
H5 H 1.0426 -0.3527 0.3881 0.036 Uiso 1 1 calc R . .
C11 C 0.7318(2) -0.2915(2) 0.15515(13) 0.0303(6) Uani 1 1 d . . .
H11 H 0.7884 -0.3688 0.1675 0.036 Uiso 1 1 calc R A .

loop_
_atom_site_aniso_label
_atom_site_aniso_U_11
_atom_site_aniso_U_22
_atom_site_aniso_U_33
_atom_site_aniso_U_23
_atom_site_aniso_U_13
_atom_site_aniso_U_12
N1 0.0164(10) 0.0180(10) 0.0234(10) -0.0058(8) 0.0022(8) -0.0066(8)
C44 0.0176(11) 0.0191(11) 0.0189(11) -0.0086(9) 0.0037(9) -0.0067(9)
C31 0.0149(11) 0.0193(11) 0.0221(11) -0.0087(9) 0.0014(9) -0.0030(9)
C37 0.0234(12) 0.0221(12) 0.0189(11) -0.0104(9) 0.0072(9) -0.0114(10)
C46 0.0170(11) 0.0244(13) 0.0175(11) -0.0084(9) 0.0045(9) -0.0122(10)
C42 0.0247(13) 0.0319(14) 0.0239(12) -0.0107(10) 0.0056(10) -0.0137(11)
C29 0.0317(14) 0.0227(12) 0.0273(13) -0.0076(10) 0.0084(10) -0.0135(11)
C30 0.0211(12) 0.0237(12) 0.0202(11) -0.0090(9) 0.0070(9) -0.0118(10)
C25 0.0176(11) 0.0222(12) 0.0198(11) -0.0093(9) 0.0082(9) -0.0104(9)
C38 0.0277(13) 0.0239(12) 0.0210(12) -0.0113(10) 0.0065(10) -0.0127(10)
C45 0.0175(11) 0.0189(11) 0.0163(11) -0.0066(9) 0.0020(9) -0.0078(9)
C54 0.0221(12) 0.0146(11) 0.0225(12) -0.0023(9) 0.0014(9) -0.0026(9)
C19 0.0223(12) 0.0171(11) 0.0166(11) -0.0076(9) 0.0045(9) -0.0110(9)
C13 0.0191(11) 0.0150(11) 0.0247(12) -0.0083(9) 0.0030(9) -0.0060(9)
C20 0.0226(12) 0.0179(11) 0.0201(11) -0.0065(9) 0.0024(9) -0.0102(10)
C47 0.0161(11) 0.0169(11) 0.0234(12) -0.0076(9) 0.0000(9) -0.0047(9)
C52 0.0156(11) 0.0275(13) 0.0197(11) -0.0052(10) -0.0020(9) -0.0051(10)
C39 0.0441(16) 0.0250(13) 0.0201(12) -0.0086(10) 0.0073(11) -0.0171(12)
C23 0.0321(14) 0.0314(14) 0.0173(11) -0.0042(10) -0.0023(10) -0.0182(11)
C49 0.0256(13) 0.0170(12) 0.0303(13) -0.0062(10) -0.0020(10) -0.0076(10)
C12 0.0243(13) 0.0265(13) 0.0228(12) -0.0109(10) 0.0002(10) -0.0078(10)
C41 0.0315(14) 0.0436(16) 0.0312(14) -0.0169(12) 0.0129(11) -0.0238(13)
C35 0.0291(13) 0.0209(12) 0.0349(14) -0.0109(11) 0.0069(11) -0.0085(11)
C43 0.0172(11) 0.0154(11) 0.0176(11) -0.0064(9) 0.0009(9) -0.0033(9)
C21 0.0253(12) 0.0219(12) 0.0273(12) -0.0117(10) 0.0103(10) -0.0109(10)
C18 0.0391(15) 0.0331(14) 0.0287(13) -0.0147(11) 0.0080(11) -0.0219(12)
C24 0.0221(12) 0.0251(12) 0.0229(12) -0.0086(10) 0.0027(9) -0.0106(10)
C26 0.0199(12) 0.0276(13) 0.0228(12) -0.0106(10) 0.0046(9) -0.0109(10)
C33 0.0312(14) 0.0288(14) 0.0224(12) -0.0115(11) 0.0063(10) -0.0042(11)
C22 0.0396(15) 0.0311(14) 0.0201(12) -0.0126(10) 0.0108(11) -0.0217(12)
C27 0.0250(13) 0.0383(15) 0.0308(13) -0.0184(11) 0.0057(10) -0.0180(12)
C40 0.0469(17) 0.0381(15) 0.0283(14) -0.0153(12) 0.0184(12) -0.0300(13)
C32 0.0221(12) 0.0205(12) 0.0212(12) -0.0061(10) 0.0037(9) -0.0044(10)
C55 0.0403(15) 0.0247(13) 0.0287(13) -0.0104(11) 0.0094(11) -0.0134(12)
C28 0.0361(14) 0.0292(14) 0.0362(14) -0.0183(11) 0.0123(11) -0.0214(12)
C48 0.0167(11) 0.0188(12) 0.0250(12) -0.0075(9) -0.0014(9) -0.0058(9)
C51 0.0199(12) 0.0330(14) 0.0285(13) -0.0177(11) 0.0010(10) -0.0016(11)
C34 0.0352(15) 0.0238(13) 0.0321(14) -0.0162(11) 0.0045(11) -0.0033(11)
C50 0.0229(13) 0.0214(13) 0.0366(14) -0.0141(11) -0.0054(10) -0.0018(10)
C36 0.0214(12) 0.0239(12) 0.0226(12) -0.0087(10) 0.0060(9) -0.0085(10)
C60 0.0139(12) 0.0339(14) 0.0255(13) -0.0037(11) 0.0034(9) -0.0021(10)
C15 0.0397(15) 0.0403(16) 0.0352(14) -0.0214(12) 0.0087(12) -0.0248(13)
C14 0.0317(14) 0.0350(14) 0.0266(13) -0.0129(11) 0.0069(11) -0.0194(12)
C61 0.0252(14) 0.0563(18) 0.0274(14) -0.0068(13) 0.0035(11) -0.0108(13)
C16 0.0308(14) 0.0233(13) 0.0389(15) -0.0085(11) 0.0042(11) -0.0160(11)
C53 0.0393(16) 0.0276(15) 0.0536(18) -0.0217(13) -0.0015(13) -0.0040(12)
C59 0.0283(14) 0.0252(13) 0.0342(14) 0.0031(11) 0.0027(11) -0.0098(11)
C65 0.0245(13) 0.0365(15) 0.0321(14) -0.0012(12) 0.0046(11) -0.0110(12)
C58 0.0349(16) 0.0345(16) 0.0389(16) 0.0060(13) 0.0142(13) -0.0062(13)
C17 0.0446(16) 0.0379(15) 0.0330(14) -0.0136(12) 0.0155(12) -0.0276(13)
C56 0.068(2) 0.0321(16) 0.0341(15) -0.0160(13) 0.0120(15) -0.0148(15)
C62 0.0369(17) 0.080(2) 0.0271(15) -0.0018(16) 0.0075(13) -0.0192(17)
C57 0.0565(19) 0.0321(16) 0.0318(15) -0.0036(13) 0.0213(14) -0.0028(14)
C64 0.0274(15) 0.0499(18) 0.0473(18) 0.0003(14) 0.0044(13) -0.0184(14)
C63 0.0303(16) 0.068(2) 0.0439(18) 0.0090(16) 0.0067(13) -0.0225(16)
Ge1A 0.01618(16) 0.01975(17) 0.02088(16) -0.00596(12) 0.00144(11) -0.00877(12)
Ge1B 0.0658(15) 0.103(2) 0.0714(16) -0.0481(14) -0.0086(12) -0.0241(14)
C66 0.0294(14) 0.0352(15) 0.0376(15) -0.0127(12) -0.0011(11) -0.0128(12)
C68 0.0471(18) 0.0390(17) 0.0356(16) -0.0110(13) -0.0046(13) -0.0176(14)
C67 0.064(2) 0.0415(19) 0.055(2) -0.0209(16) 0.0031(17) -0.0199(17)
C69 0.0397(18) 0.061(2) 0.067(2) -0.0246(17) 0.0036(15) -0.0263(16)
Ru1 0.01399(9) 0.01464(9) 0.01604(9) -0.00534(7) 0.00234(7) -0.00543(7)
P3 0.0153(3) 0.0164(3) 0.0167(3) -0.0060(2) 0.0035(2) -0.0055(2)
P1 0.0173(3) 0.0160(3) 0.0180(3) -0.0072(2) 0.0029(2) -0.0063(2)
P2 0.0155(3) 0.0172(3) 0.0161(3) -0.0063(2) 0.0027(2) -0.0065(2)
C7 0.0194(11) 0.0219(12) 0.0221(12) -0.0121(10) 0.0036(9) -0.0098(10)
C8 0.0261(13) 0.0238(12) 0.0253(12) -0.0127(10) 0.0053(10) -0.0143(10)
C9 0.0382(15) 0.0343(14) 0.0248(13) -0.0162(11) 0.0118(11) -0.0239(12)
C1 0.0177(11) 0.0226(12) 0.0139(10) -0.0044(9) 0.0051(9) -0.0081(9)
B1 0.0171(12) 0.0188(13) 0.0172(12) -0.0066(10) 0.0026(10) -0.0063(10)
C6 0.0233(12) 0.0295(13) 0.0224(12) -0.0111(10) 0.0039(10) -0.0080(11)
C4 0.0168(12) 0.0388(15) 0.0243(13) -0.0026(11) 0.0015(10) -0.0081(11)
C3 0.0222(12) 0.0385(14) 0.0187(12) -0.0080(10) 0.0034(9) -0.0167(11)
C2 0.0209(12) 0.0245(12) 0.0209(12) -0.0064(10) 0.0067(9) -0.0103(10)
C10 0.0309(14) 0.0423(16) 0.0330(14) -0.0266(12) 0.0144(11) -0.0181(12)
C5 0.0188(12) 0.0326(14) 0.0312(14) -0.0115(11) 0.0060(10) -0.0029(11)
C11 0.0234(13) 0.0310(14) 0.0369(14) -0.0220(12) 0.0022(11) -0.0047(11)

loop_
_atom_type_symbol
_atom_type_description
_atom_type_scat_dispersion_real
_atom_type_scat_dispersion_imag
_atom_type_scat_source
C C 0.0033 0.0016 'International Tables Vol C Tables 4.2.6.8 and 6.1.1.4'
H H 0.0000 0.0000 'International Tables Vol C Tables 4.2.6.8 and 6.1.1.4'
B B 0.0013 0.0007 'International Tables Vol C Tables 4.2.6.8 and 6.1.1.4'
N N 0.0061 0.0033 'International Tables Vol C Tables 4.2.6.8 and 6.1.1.4'
P P 0.1023 0.0942 'International Tables Vol C Tables 4.2.6.8 and 6.1.1.4'
Ge Ge 0.1547 1.8001 'International Tables Vol C Tables 4.2.6.8 and 6.1.1.4'
Ru Ru -1.2594 0.8363 'International Tables Vol C Tables 4.2.6.8 and 6.1.1.4'

loop_
_geom_angle_atom_site_label_1
_geom_angle_atom_site_label_2
_geom_angle_atom_site_label_3
_geom_angle
C46 N1 C47 164.8(2)
B1 C44 P2 115.96(14)
B1 C44 H44A 108.3
P2 C44 H44A 108.3
B1 C44 H44B 108.3
P2 C44 H44B 108.3
H44A C44 H44B 107.4
C32 C31 C36 117.9(2)
C32 C31 P3 122.53(17)
C36 C31 P3 119.27(16)
C42 C37 C38 118.7(2)
C42 C37 P3 117.85(17)
C38 C37 P3 123.39(17)
N1 C46 Ru1 176.77(19)
C41 C42 C37 120.7(2)
C41 C42 H42 119.7
C37 C42 H42 119.7
C28 C29 C30 120.3(2)
C28 C29 H29 119.9
C30 C29 H29 119.9
C29 C30 C25 120.6(2)
C29 C30 H30 119.7
C25 C30 H30 119.7
C26 C25 C30 118.6(2)
C26 C25 P2 123.09(17)
C30 C25 P2 118.23(16)
C39 C38 C37 120.5(2)
C39 C38 H38 119.7
C37 C38 H38 119.7
B1 C45 P3 116.15(15)
B1 C45 H45A 108.2
P3 C45 H45A 108.2
B1 C45 H45B 108.2
P3 C45 H45B 108.2
H45A C45 H45B 107.4
C55 C54 C59 118.3(2)
C55 C54 C48 119.7(2)
C59 C54 C48 121.6(2)
C20 C19 C24 118.62(19)
C20 C19 P2 119.76(16)
C24 C19 P2 121.61(16)
C14 C13 C18 117.8(2)
C14 C13 P1 120.42(17)
C18 C13 P1 121.43(17)
C21 C20 C19 120.9(2)
C21 C20 H20 119.5
C19 C20 H20 119.5
N1 C47 C52 119.2(2)
N1 C47 C48 119.32(19)
C52 C47 C48 121.4(2)
C51 C52 C47 117.4(2)
C51 C52 C60 120.3(2)
C47 C52 C60 122.2(2)
C40 C39 C38 120.1(2)
C40 C39 H39 120.0
C38 C39 H39 120.0
C22 C23 C24 120.0(2)
C22 C23 H23 120.0
C24 C23 H23 120.0
C50 C49 C48 122.4(2)
C50 C49 H49 118.8
C48 C49 H49 118.8
C11 C12 C7 120.4(2)
C11 C12 H12 119.8
C7 C12 H12 119.8
C40 C41 C42 120.0(2)
C40 C41 H41 120.0
C42 C41 H41 120.0
C36 C35 C34 119.9(2)
C36 C35 H35 120.1
C34 C35 H35 120.1
B1 C43 P1 113.06(15)
B1 C43 H43A 109.0
P1 C43 H43A 109.0
B1 C43 H43B 109.0
P1 C43 H43B 109.0
H43A C43 H43B 107.8
C22 C21 C20 119.8(2)
C22 C21 H21 120.1
C20 C21 H21 120.1
C13 C18 C17 120.8(2)
C13 C18 H18 119.6
C17 C18 H18 119.6
C23 C24 C19 120.5(2)
C23 C24 H24 119.8
C19 C24 H24 119.8
C27 C26 C25 120.1(2)
C27 C26 H26 119.9
C25 C26 H26 119.9
C32 C33 C34 120.4(2)
C32 C33 H33 119.8
C34 C33 H33 119.8
C21 C22 C23 120.2(2)
C21 C22 H22 119.9
C23 C22 H22 119.9
C28 C27 C26 120.7(2)
C28 C27 H27 119.7
C26 C27 H27 119.7
C39 C40 C41 119.9(2)
C39 C40 H40 120.0
C41 C40 H40 120.0
C33 C32 C31 121.0(2)
C33 C32 H32 119.5
C31 C32 H32 119.5
C56 C55 C54 120.5(2)
C56 C55 H55 119.7
C54 C55 H55 119.7
C29 C28 C27 119.5(2)
C29 C28 H28 120.2
C27 C28 H28 120.2
C49 C48 C47 117.7(2)
C49 C48 C54 119.6(2)
C47 C48 C54 122.5(2)
C50 C51 C52 122.7(2)
C50 C51 H51 118.6
C52 C51 H51 118.6
C33 C34 C35 119.6(2)
C33 C34 H34 120.2
C35 C34 H34 120.2
C51 C50 C49 117.8(2)
C51 C50 C53 120.4(2)
C49 C50 C53 121.6(2)
C35 C36 C31 121.2(2)
C35 C36 H36 119.4
C31 C36 H36 119.4
C61 C60 C65 118.5(2)
C61 C60 C52 120.8(2)
C65 C60 C52 120.6(2)
C16 C15 C14 120.3(2)
C16 C15 H15 119.8
C14 C15 H15 119.8
C15 C14 C13 121.4(2)
C15 C14 H114 119.3
C13 C14 H114 119.3
C60 C61 C62 120.5(3)
C60 C61 H61 119.8
C62 C61 H61 119.8
C17 C16 C15 119.0(2)
C17 C16 H16 120.5
C15 C16 H16 120.5
C50 C53 H53A 109.5
C50 C53 H53B 109.5
H53A C53 H53B 109.5
C50 C53 H53C 109.5
H53A C53 H53C 109.5
H53B C53 H53C 109.5
C58 C59 C54 120.7(3)
C58 C59 H59 119.7
C54 C59 H59 119.7
C64 C65 C60 120.7(3)
C64 C65 H65 119.6
C60 C65 H65 119.6
C57 C58 C59 120.3(3)
C57 C58 H58 119.8
C59 C58 H58 119.8
C16 C17 C18 120.6(2)
C16 C17 H17 119.7
C18 C17 H17 119.7
C57 C56 C55 120.2(3)
C57 C56 H56 119.9
C55 C56 H56 119.9
C63 C62 C61 120.2(3)
C63 C62 H62 119.9
C61 C62 H62 119.9
C58 C57 C56 119.9(3)
C58 C57 H57 120.0
C56 C57 H57 120.0
C63 C64 C65 119.6(3)
C63 C64 H64 120.2
C65 C64 H64 120.2
C62 C63 C64 120.6(3)
C62 C63 H63 119.7
C64 C63 H63 119.7
C66 Ge1A Ru1 126.36(8)
C66 Ge1A H1A 93.0(8)
Ru1 Ge1A H1A 140.3(8)
C66 Ge1B C67 43.49(13)
C66 Ge1B C68 41.00(12)
C67 Ge1B C68 67.53(14)
C66 Ge1B Ru1 131.73(14)
C67 Ge1B Ru1 164.08(18)
C68 Ge1B Ru1 120.01(13)
C66 Ge1B H68A 71.5(9)
C67 Ge1B H68A 87.1(9)
C68 Ge1B H68A 30.8(9)
Ru1 Ge1B H68A 106.0(8)
C66 Ge1B H67C 74.1(11)
C67 Ge1B H67C 31.6(11)
C68 Ge1B H67C 85.7(10)
Ru1 Ge1B H67C 152.2(11)
H68A Ge1B H67C 91.0(13)
C66 Ge1B H2A 151.7(9)
C67 Ge1B H2A 153.8(9)
C68 Ge1B H2A 113.4(9)
Ru1 Ge1B H2A 39.7(9)
H68A Ge1B H2A 85.2(12)
H67C Ge1B H2A 123.5(14)
C68 C66 C69 110.7(2)
C68 C66 C67 109.7(2)
C69 C66 C67 110.4(2)
C68 C66 Ge1B 84.41(19)
C69 C66 Ge1B 157.1(2)
C67 C66 Ge1B 78.5(2)
C68 C66 Ge1A 111.16(18)
C69 C66 Ge1A 109.98(19)
C67 C66 Ge1A 104.7(2)
Ge1B C66 Ge1A 47.27(10)
C66 C68 Ge1B 54.59(15)
C66 C68 H68A 112.6(14)
Ge1B C68 H68A 58.7(14)
C66 C68 H68C 109.4(16)
Ge1B C68 H68C 134.8(16)
H68A C68 H68C 110(2)
C66 C68 H68B 107.0(16)
Ge1B C68 H68B 117.3(17)
H68A C68 H68B 110(2)
H68C C68 H68B 108(2)
C66 C67 Ge1B 58.02(16)
C66 C67 H67A 101.0(17)
Ge1B C67 H67A 145.0(17)
C66 C67 H67B 112.1(17)
Ge1B C67 H67B 113.0(17)
H67A C67 H67B 101(2)
C66 C67 H67C 113.0(16)
Ge1B C67 H67C 57.0(16)
H67A C67 H67C 123(2)
H67B C67 H67C 106(2)
C66 C69 H69A 109.5
C66 C69 H69B 109.5
H69A C69 H69B 109.5
C66 C69 H69C 109.5
H69A C69 H69C 109.5
H69B C69 H69C 109.5
C46 Ru1 Ge1A 88.08(6)
C46 Ru1 Ge1B 88.14(9)
Ge1A Ru1 Ge1B 38.92(7)
C46 Ru1 P2 94.92(6)
Ge1A Ru1 P2 161.480(17)
Ge1B Ru1 P2 122.78(7)
C46 Ru1 P1 175.74(6)
Ge1A Ru1 P1 89.110(17)
Ge1B Ru1 P1 87.66(7)
P2 Ru1 P1 86.75(2)
C46 Ru1 P3 96.48(6)
Ge1A Ru1 P3 108.030(17)
Ge1B Ru1 P3 146.65(7)
P2 Ru1 P3 89.82(2)
P1 Ru1 P3 87.43(2)
C46 Ru1 H2A 87.0(8)
Ge1A Ru1 H2A 74.2(8)
Ge1B Ru1 H2A 35.3(8)
P2 Ru1 H2A 87.7(8)
P1 Ru1 H2A 89.2(8)
P3 Ru1 H2A 175.9(8)
C45 P3 C31 102.05(10)
C45 P3 C37 106.01(10)
C31 P3 C37 99.46(10)
C45 P3 Ru1 111.61(7)
C31 P3 Ru1 120.78(7)
C37 P3 Ru1 115.06(7)
C43 P1 C13 106.94(10)
C43 P1 C7 103.23(10)
C13 P1 C7 98.99(10)
C43 P1 Ru1 113.57(7)
C13 P1 Ru1 115.44(7)
C7 P1 Ru1 116.94(7)
C44 P2 C19 105.89(10)
C44 P2 C25 105.23(10)
C19 P2 C25 98.25(9)
C44 P2 Ru1 112.21(7)
C19 P2 Ru1 116.96(7)
C25 P2 Ru1 116.68(7)
C8 C7 C12 118.8(2)
C8 C7 P1 121.61(17)
C12 C7 P1 119.58(17)
C7 C8 C9 120.5(2)
C7 C8 H8 119.8
C9 C8 H8 119.8
C10 C9 C8 119.8(2)
C10 C9 H9 120.1
C8 C9 H9 120.1
C2 C1 C6 115.2(2)
C2 C1 B1 122.35(19)
C6 C1 B1 122.17(19)
C1 B1 C45 111.15(17)
C1 B1 C43 110.04(18)
C45 B1 C43 109.11(17)
C1 B1 C44 103.73(16)
C45 B1 C44 112.14(17)
C43 B1 C44 110.60(17)
C5 C6 C1 123.0(2)
C5 C6 H6 118.5
C1 C6 H6 118.5
C3 C4 C5 118.8(2)
C3 C4 H4 120.6
C5 C4 H4 120.6
C4 C3 C2 120.6(2)
C4 C3 H3 119.7
C2 C3 H3 119.7
C3 C2 C1 122.4(2)
C3 C2 H2 118.8
C1 C2 H2 118.8
C9 C10 C11 120.2(2)
C9 C10 H10 119.9
C11 C10 H10 119.9
C4 C5 C6 120.0(2)
C4 C5 H5 120.0
C6 C5 H5 120.0
C10 C11 C12 120.1(2)
C10 C11 H11 119.9
C12 C11 H11 119.9

loop_
_geom_bond_atom_site_label_1
_geom_bond_atom_site_label_2
_geom_bond_distance
N1 C46 1.176(3)
N1 C47 1.397(3)
C44 B1 1.676(3)
C44 P2 1.815(2)
C44 H44A 0.9900
C44 H44B 0.9900
C31 C32 1.397(3)
C31 C36 1.399(3)
C31 P3 1.847(2)
C37 C42 1.392(3)
C37 C38 1.397(3)
C37 P3 1.848(2)
C46 Ru1 1.946(2)
C42 C41 1.391(3)
C42 H42 0.9500
C29 C28 1.383(3)
C29 C30 1.388(3)
C29 H29 0.9500
C30 C25 1.402(3)
C30 H30 0.9500
C25 C26 1.394(3)
C25 P2 1.849(2)
C38 C39 1.390(3)
C38 H38 0.9500
C45 B1 1.662(3)
C45 P3 1.827(2)
C45 H45A 0.9900
C45 H45B 0.9900
C54 C55 1.390(3)
C54 C59 1.394(3)
C54 C48 1.480(3)
C19 C20 1.394(3)
C19 C24 1.396(3)
C19 P2 1.845(2)
C13 C14 1.386(3)
C13 C18 1.387(3)
C13 P1 1.845(2)
C20 C21 1.389(3)
C20 H20 0.9500
C47 C52 1.405(3)
C47 C48 1.406(3)
C52 C51 1.397(3)
C52 C60 1.485(3)
C39 C40 1.384(4)
C39 H39 0.9500
C23 C22 1.386(3)
C23 C24 1.392(3)
C23 H23 0.9500
C49 C50 1.390(3)
C49 C48 1.398(3)
C49 H49 0.9500
C12 C11 1.388(3)
C12 C7 1.400(3)
C12 H12 0.9500
C41 C40 1.387(4)
C41 H41 0.9500
C35 C36 1.384(3)
C35 C34 1.391(3)
C35 H35 0.9500
C43 B1 1.667(3)
C43 P1 1.816(2)
C43 H43A 0.9900
C43 H43B 0.9900
C21 C22 1.383(3)
C21 H21 0.9500
C18 C17 1.394(3)
C18 H18 0.9500
C24 H24 0.9500
C26 C27 1.393(3)
C26 H26 0.9500
C33 C32 1.383(3)
C33 C34 1.383(4)
C33 H33 0.9500
C22 H22 0.9500
C27 C28 1.385(4)
C27 H27 0.9500
C40 H40 0.9500
C32 H32 0.9500
C55 C56 1.389(4)
C55 H55 0.9500
C28 H28 0.9500
C51 C50 1.389(4)
C51 H51 0.9500
C34 H34 0.9500
C50 C53 1.509(3)
C36 H36 0.9500
C60 C61 1.386(3)
C60 C65 1.398(4)
C15 C16 1.384(3)
C15 C14 1.384(3)
C15 H15 0.9500
C14 H114 0.9500
C61 C62 1.395(4)
C61 H61 0.9500
C16 C17 1.374(4)
C16 H16 0.9500
C53 H53A 0.9800
C53 H53B 0.9800
C53 H53C 0.9800
C59 C58 1.388(4)
C59 H59 0.9500
C65 C64 1.392(4)
C65 H65 0.9500
C58 C57 1.367(4)
C58 H58 0.9500
C17 H17 0.9500
C56 C57 1.382(4)
C56 H56 0.9500
C62 C63 1.368(5)
C62 H62 0.9500
C57 H57 0.9500
C64 C63 1.376(4)
C64 H64 0.9500
C63 H63 0.9500
Ge1A C66 2.007(3)
Ge1A Ru1 2.3377(4)
Ge1A H1A 1.71(2)
Ge1B C66 1.887(4)
Ge1B C67 2.180(4)
Ge1B C68 2.304(4)
Ge1B Ru1 2.359(2)
Ge1B H68A 1.97(3)
Ge1B H67C 1.83(3)
Ge1B H2A 1.41(2)
C66 C68 1.519(4)
C66 C69 1.524(4)
C66 C67 1.531(4)
C68 H68A 1.18(3)
C68 H68C 1.06(3)
C68 H68B 1.03(3)
C67 H67A 1.08(3)
C67 H67B 1.09(3)
C67 H67C 1.14(3)
C69 H69A 0.9800
C69 H69B 0.9800
C69 H69C 0.9800
Ru1 P2 2.3769(6)
Ru1 P1 2.3966(6)
Ru1 P3 2.3997(6)
Ru1 H2A 1.56(2)
P1 C7 1.849(2)
C7 C8 1.389(3)
C8 C9 1.401(3)
C8 H8 0.9500
C9 C10 1.379(4)
C9 H9 0.9500
C1 C2 1.397(3)
C1 C6 1.401(3)
C1 B1 1.642(3)
C6 C5 1.388(3)
C6 H6 0.9500
C4 C3 1.377(3)
C4 C5 1.383(4)
C4 H4 0.9500
C3 C2 1.393(3)
C3 H3 0.9500
C2 H2 0.9500
C10 C11 1.384(4)
C10 H10 0.9500
C5 H5 0.9500
C11 H11 0.9500

loop_
_geom_torsion_atom_site_label_1
_geom_torsion_atom_site_label_2
_geom_torsion_atom_site_label_3
_geom_torsion_atom_site_label_4
_geom_torsion
C47 N1 C46 Ru1 155(3)
C38 C37 C42 C41 -2.1(3)
P3 C37 C42 C41 179.65(18)
C28 C29 C30 C25 0.8(3)
C29 C30 C25 C26 -2.6(3)
C29 C30 C25 P2 174.99(16)
C42 C37 C38 C39 2.4(3)
P3 C37 C38 C39 -179.47(17)
C24 C19 C20 C21 -2.9(3)
P2 C19 C20 C21 176.05(16)
C46 N1 C47 C52 -53.7(9)
C46 N1 C47 C48 123.1(8)
N1 C47 C52 C51 169.0(2)
C48 C47 C52 C51 -7.8(3)
N1 C47 C52 C60 -14.9(3)
C48 C47 C52 C60 168.4(2)
C37 C38 C39 C40 -1.1(3)
C37 C42 C41 C40 0.5(4)
C19 C20 C21 C22 1.4(3)
C14 C13 C18 C17 -1.6(4)
P1 C13 C18 C17 172.0(2)
C22 C23 C24 C19 0.3(3)
C20 C19 C24 C23 2.1(3)
P2 C19 C24 C23 -176.91(17)
C30 C25 C26 C27 2.3(3)
P2 C25 C26 C27 -175.20(16)
C20 C21 C22 C23 1.0(3)
C24 C23 C22 C21 -1.9(4)
C25 C26 C27 C28 -0.2(3)
C38 C39 C40 C41 -0.6(4)
C42 C41 C40 C39 0.9(4)
C34 C33 C32 C31 0.2(4)
C36 C31 C32 C33 -1.7(3)
P3 C31 C32 C33 171.52(18)
C59 C54 C55 C56 -1.5(4)
C48 C54 C55 C56 171.7(2)
C30 C29 C28 C27 1.3(3)
C26 C27 C28 C29 -1.6(3)
C50 C49 C48 C47 -1.7(3)
C50 C49 C48 C54 172.9(2)
N1 C47 C48 C49 -169.8(2)
C52 C47 C48 C49 6.9(3)
N1 C47 C48 C54 15.8(3)
C52 C47 C48 C54 -167.5(2)
C55 C54 C48 C49 -123.6(2)
C59 C54 C48 C49 49.4(3)
C55 C54 C48 C47 50.7(3)
C59 C54 C48 C47 -136.2(2)
C47 C52 C51 C50 3.4(3)
C60 C52 C51 C50 -172.8(2)
C32 C33 C34 C35 0.8(4)
C36 C35 C34 C33 -0.3(4)
C52 C51 C50 C49 1.5(4)
C52 C51 C50 C53 176.5(2)
C48 C49 C50 C51 -2.4(4)
C48 C49 C50 C53 -177.3(2)
C34 C35 C36 C31 -1.3(4)
C32 C31 C36 C35 2.2(3)
P3 C31 C36 C35 -171.22(18)
C51 C52 C60 C61 -44.9(3)
C47 C52 C60 C61 139.1(2)
C51 C52 C60 C65 130.1(3)
C47 C52 C60 C65 -46.0(3)
C16 C15 C14 C13 0.6(4)
C18 C13 C14 C15 1.0(4)
P1 C13 C14 C15 -172.7(2)
C65 C60 C61 C62 0.9(4)
C52 C60 C61 C62 176.0(2)
C14 C15 C16 C17 -1.5(4)
C55 C54 C59 C58 0.6(4)
C48 C54 C59 C58 -172.5(2)
C61 C60 C65 C64 0.0(4)
C52 C60 C65 C64 -175.1(2)
C54 C59 C58 C57 0.5(4)
C15 C16 C17 C18 0.9(4)
C13 C18 C17 C16 0.7(4)
C54 C55 C56 C57 1.3(4)
C60 C61 C62 C63 -0.8(4)
C59 C58 C57 C56 -0.7(4)
C55 C56 C57 C58 -0.2(4)
C60 C65 C64 C63 -1.0(4)
C61 C62 C63 C64 -0.2(5)
C65 C64 C63 C62 1.1(4)
C67 Ge1B C66 C68 -111.5(2)
Ru1 Ge1B C66 C68 89.8(2)
C67 Ge1B C66 C69 115.6(6)
C68 Ge1B C66 C69 -133.0(6)
Ru1 Ge1B C66 C69 -43.2(7)
C68 Ge1B C66 C67 111.5(2)
Ru1 Ge1B C66 C67 -158.8(2)
C67 Ge1B C66 Ge1A 122.8(2)
C68 Ge1B C66 Ge1A -125.74(18)
Ru1 Ge1B C66 Ge1A -35.99(15)
Ru1 Ge1A C66 C68 -26.7(2)
Ru1 Ge1A C66 C69 -149.64(16)
Ru1 Ge1A C66 C67 91.8(2)
Ru1 Ge1A C66 Ge1B 33.34(15)
C69 C66 C68 Ge1B 162.3(3)
C67 C66 C68 Ge1B -75.6(2)
Ge1A C66 C68 Ge1B 39.74(12)
C67 Ge1B C68 C66 43.87(17)
Ru1 Ge1B C68 C66 -120.5(2)
C68 C66 C67 Ge1B 79.7(2)
C69 C66 C67 Ge1B -158.0(3)
Ge1A C66 C67 Ge1B -39.68(13)
C68 Ge1B C67 C66 -41.35(17)
Ru1 Ge1B C67 C66 80.2(6)
N1 C46 Ru1 Ge1A -36(3)
N1 C46 Ru1 Ge1B 3(3)
N1 C46 Ru1 P2 126(3)
N1 C46 Ru1 P1 13(4)
N1 C46 Ru1 P3 -144(3)
C66 Ge1A Ru1 C46 58.49(11)
C66 Ge1A Ru1 Ge1B -30.93(14)
C66 Ge1A Ru1 P2 -41.31(11)
C66 Ge1A Ru1 P1 -118.31(9)
C66 Ge1A Ru1 P3 154.68(9)
C66 Ge1B Ru1 C46 -53.1(2)
C67 Ge1B Ru1 C46 -118.4(6)
C68 Ge1B Ru1 C46 -3.85(16)
C66 Ge1B Ru1 Ge1A 36.14(17)
C67 Ge1B Ru1 Ge1A -29.2(5)
C68 Ge1B Ru1 Ge1A 85.40(15)
C66 Ge1B Ru1 P2 -147.76(19)
C67 Ge1B Ru1 P2 146.9(5)
C68 Ge1B Ru1 P2 -98.51(14)
C66 Ge1B Ru1 P1 127.6(2)
C67 Ge1B Ru1 P1 62.3(6)
C68 Ge1B Ru1 P1 176.88(15)
C66 Ge1B Ru1 P3 45.9(3)
C67 Ge1B Ru1 P3 -19.5(6)
C68 Ge1B Ru1 P3 95.13(19)
B1 C45 P3 C31 -162.17(16)
B1 C45 P3 C37 94.18(16)
B1 C45 P3 Ru1 -31.82(17)
C32 C31 P3 C45 -92.4(2)
C36 C31 P3 C45 80.69(19)
C32 C31 P3 C37 16.3(2)
C36 C31 P3 C37 -170.55(18)
C32 C31 P3 Ru1 143.11(16)
C36 C31 P3 Ru1 -43.8(2)
C42 C37 P3 C45 -177.69(17)
C38 C37 P3 C45 4.1(2)
C42 C37 P3 C31 76.77(19)
C38 C37 P3 C31 -101.40(19)
C42 C37 P3 Ru1 -53.82(19)
C38 C37 P3 Ru1 128.01(17)
C46 Ru1 P3 C45 -122.58(10)
Ge1A Ru1 P3 C45 147.33(8)
Ge1B Ru1 P3 C45 140.92(14)
P2 Ru1 P3 C45 -27.65(8)
P1 Ru1 P3 C45 59.11(8)
C46 Ru1 P3 C31 -2.75(10)
Ge1A Ru1 P3 C31 -92.84(8)
Ge1B Ru1 P3 C31 -99.25(14)
P2 Ru1 P3 C31 92.18(8)
P1 Ru1 P3 C31 178.93(8)
C46 Ru1 P3 C37 116.57(10)
Ge1A Ru1 P3 C37 26.48(8)
Ge1B Ru1 P3 C37 20.07(15)
P2 Ru1 P3 C37 -148.50(8)
P1 Ru1 P3 C37 -61.75(8)
B1 C43 P1 C13 -163.44(14)
B1 C43 P1 C7 92.71(16)
B1 C43 P1 Ru1 -34.91(16)
C14 C13 P1 C43 -141.60(19)
C18 C13 P1 C43 44.9(2)
C14 C13 P1 C7 -34.7(2)
C18 C13 P1 C7 151.8(2)
C14 C13 P1 Ru1 90.96(19)
C18 C13 P1 Ru1 -82.6(2)
C46 Ru1 P1 C43 176.1(8)
Ge1A Ru1 P1 C43 -135.11(8)
Ge1B Ru1 P1 C43 -174.01(10)
P2 Ru1 P1 C43 62.95(8)
P3 Ru1 P1 C43 -27.01(8)
C46 Ru1 P1 C13 -59.8(8)
Ge1A Ru1 P1 C13 -11.07(8)
Ge1B Ru1 P1 C13 -49.98(10)
P2 Ru1 P1 C13 -173.01(8)
P3 Ru1 P1 C13 97.02(8)
C46 Ru1 P1 C7 56.0(8)
Ge1A Ru1 P1 C7 104.77(8)
Ge1B Ru1 P1 C7 65.87(10)
P2 Ru1 P1 C7 -57.17(8)
P3 Ru1 P1 C7 -147.13(8)
B1 C44 P2 C19 -161.14(15)
B1 C44 P2 C25 95.43(16)
B1 C44 P2 Ru1 -32.44(17)
C20 C19 P2 C44 -20.5(2)
C24 C19 P2 C44 158.50(18)
C20 C19 P2 C25 88.04(18)
C24 C19 P2 C25 -93.00(19)
C20 C19 P2 Ru1 -146.31(15)
C24 C19 P2 Ru1 32.6(2)
C26 C25 P2 C44 -10.8(2)
C30 C25 P2 C44 171.72(16)
C26 C25 P2 C19 -119.82(18)
C30 C25 P2 C19 62.68(18)
C26 C25 P2 Ru1 114.33(16)
C30 C25 P2 Ru1 -63.16(17)
C46 Ru1 P2 C44 155.46(10)
Ge1A Ru1 P2 C44 -105.84(9)
Ge1B Ru1 P2 C44 -113.58(11)
P1 Ru1 P2 C44 -28.47(8)
P3 Ru1 P2 C44 58.97(8)
C46 Ru1 P2 C19 -81.89(10)
Ge1A Ru1 P2 C19 16.81(10)
Ge1B Ru1 P2 C19 9.07(11)
P1 Ru1 P2 C19 94.18(8)
P3 Ru1 P2 C19 -178.38(8)
C46 Ru1 P2 C25 33.95(10)
Ge1A Ru1 P2 C25 132.65(9)
Ge1B Ru1 P2 C25 124.91(11)
P1 Ru1 P2 C25 -149.98(8)
P3 Ru1 P2 C25 -62.54(8)
C11 C12 C7 C8 2.4(3)
C11 C12 C7 P1 -178.68(18)
C43 P1 C7 C8 -136.59(18)
C13 P1 C7 C8 113.51(19)
Ru1 P1 C7 C8 -11.1(2)
C43 P1 C7 C12 44.6(2)
C13 P1 C7 C12 -65.33(19)
Ru1 P1 C7 C12 170.03(15)
C12 C7 C8 C9 -3.9(3)
P1 C7 C8 C9 177.29(17)
C7 C8 C9 C10 2.2(3)
C2 C1 B1 C45 -21.8(3)
C6 C1 B1 C45 164.97(19)
C2 C1 B1 C43 -142.76(19)
C6 C1 B1 C43 44.0(3)
C2 C1 B1 C44 98.9(2)
C6 C1 B1 C44 -74.3(2)
P3 C45 B1 C1 -165.04(14)
P3 C45 B1 C43 -43.5(2)
P3 C45 B1 C44 79.4(2)
P1 C43 B1 C1 -154.02(14)
P1 C43 B1 C45 83.79(18)
P1 C43 B1 C44 -40.0(2)
P2 C44 B1 C1 -160.03(14)
P2 C44 B1 C45 -40.0(2)
P2 C44 B1 C43 82.02(19)
C2 C1 C6 C5 0.4(3)
B1 C1 C6 C5 174.1(2)
C5 C4 C3 C2 0.5(3)
C4 C3 C2 C1 -0.1(3)
C6 C1 C2 C3 -0.3(3)
B1 C1 C2 C3 -174.0(2)
C8 C9 C10 C11 0.9(4)
C3 C4 C5 C6 -0.4(4)
C1 C6 C5 C4 -0.1(4)
C9 C10 C11 C12 -2.4(4)
C7 C12 C11 C10 0.6(4)

loop_
_platon_squeeze_void_nr
_platon_squeeze_void_average_x
_platon_squeeze_void_average_y
_platon_squeeze_void_average_z
_platon_squeeze_void_volume
_platon_squeeze_void_count_electrons
_platon_squeeze_void_content
1 0.049 -0.003 0.691 26 1 ' '
2 -0.038 0.500 0.500 236 41 ' '
3 -0.049 1.003 0.309 26 1 ' '
